data_7246638
loop_
_publ_author_name
'Willems, Henri\"ette M. G.'
'Edwards, Simon'
'Boffey, Helen K.'
'Chawner, Stephen J.'
'Green, Christopher'
'Romero, Tamara'
'Winpenny, David'
'Skidmore, John'
'Clarke, Jonathan H.'
'Andrews, Stephen P.'

_publ_section_title
;
 Identification of ARUK2002821 as an isoform-selective PI5P4K\a inhibitor
;
_journal_name_full 'RSC Medicinal Chemistry'
_journal_paper_doi 10.1039/D3MD00039G
_journal_year 2023
_chemical_formula_moiety 'C17 H18 F3 N6 O2 +, Cl -'
_chemical_formula_sum 'C17 H18 Cl F3 N6 O2'
_chemical_formula_weight 430.82
_space_group_crystal_system monoclinic
_space_group_IT_number 14
_space_group_name_Hall '-P 2yn'
_space_group_name_H-M_alt 'P 1 21/n 1'
_atom_sites_solution_hydrogens mixed
_audit_creation_method SHELXL-2014/7
_audit_update_record
;
2023-01-20 deposited with the CCDC.	2023-04-04 downloaded from the CCDC.
;
_cell_angle_alpha 90
_cell_angle_beta 93.840(2)
_cell_angle_gamma 90
_cell_formula_units_Z 4
_cell_length_a 6.6397(2)
_cell_length_b 10.0511(3)
_cell_length_c 28.1099(9)
_cell_measurement_reflns_used 9901
_cell_measurement_temperature 180(2)
_cell_measurement_theta_max 66.83
_cell_measurement_theta_min 3.15
_cell_volume 1871.74(10)
_computing_cell_refinement 'SAINT (Bruker, 2014)'
_computing_data_collection 'APEX2 (Bruker, 2014)'
_computing_data_reduction SAINT
_computing_molecular_graphics 'Mercury (Macrae et al., 2008)'
_computing_publication_material SHELXL
_computing_structure_refinement 'SHELXL (Sheldrick, 2015)'
_computing_structure_solution 'SHELXT (Sheldrick, 2015)'
_diffrn_ambient_temperature 180(2)
_diffrn_measured_fraction_theta_full 0.998
_diffrn_measured_fraction_theta_max 0.998
_diffrn_measurement_device_type 'Bruker D8-QUEST PHOTON-100'
_diffrn_measurement_method '\w and \f-scans'
_diffrn_radiation_type CuK\a
_diffrn_radiation_wavelength 1.54178
_diffrn_reflns_av_R_equivalents 0.0358
_diffrn_reflns_av_unetI/netI 0.0236
_diffrn_reflns_Laue_measured_fraction_full 0.998
_diffrn_reflns_Laue_measured_fraction_max 0.998
_diffrn_reflns_limit_h_max 7
_diffrn_reflns_limit_h_min -7
_diffrn_reflns_limit_k_max 11
_diffrn_reflns_limit_k_min -11
_diffrn_reflns_limit_l_max 30
_diffrn_reflns_limit_l_min -33
_diffrn_reflns_number 17933
_diffrn_reflns_point_group_measured_fraction_full 0.998
_diffrn_reflns_point_group_measured_fraction_max 0.998
_diffrn_reflns_theta_full 66.847
_diffrn_reflns_theta_max 66.847
_diffrn_reflns_theta_min 3.151
_diffrn_source 'Incoatec I\mS Cu microsource'
_exptl_absorpt_coefficient_mu 2.334
_exptl_absorpt_correction_T_max 0.7528
_exptl_absorpt_correction_T_min 0.6732
_exptl_absorpt_correction_type multi-scan
_exptl_absorpt_process_details 'SADABS (Bruker, 2014)'
_exptl_crystal_colour colourless
_exptl_crystal_density_diffrn 1.529
_exptl_crystal_description block
_exptl_crystal_F_000 888
_exptl_crystal_size_max 0.100
_exptl_crystal_size_mid 0.060
_exptl_crystal_size_min 0.060
_refine_diff_density_max 0.385
_refine_diff_density_min -0.327
_refine_diff_density_rms 0.058
_refine_ls_extinction_method none
_refine_ls_goodness_of_fit_ref 1.060
_refine_ls_hydrogen_treatment mixed
_refine_ls_matrix_type full
_refine_ls_number_parameters 282
_refine_ls_number_reflns 3304
_refine_ls_number_restraints 0
_refine_ls_restrained_S_all 1.060
_refine_ls_R_factor_all 0.0422
_refine_ls_R_factor_gt 0.0348
_refine_ls_shift/su_max 0.001
_refine_ls_shift/su_mean 0.000
_refine_ls_structure_factor_coef Fsqd
_refine_ls_weighting_details 'w=1/[\s^2^(Fo^2^)+(0.0428P)^2^+1.0209P] where P=(Fo^2^+2Fc^2^)/3'
_refine_ls_weighting_scheme calc
_refine_ls_wR_factor_gt 0.0847
_refine_ls_wR_factor_ref 0.0894
_reflns_Friedel_coverage 0.000
_reflns_number_gt 2845
_reflns_number_total 3304
_reflns_threshold_expression 'I > 2\s(I)'
_cod_data_source_file d3md00039g2.cif
_cod_data_source_block AB_B2_0001
_cod_original_sg_symbol_H-M 'P 21/n'
_cod_database_code 7246638
_cambridge_user_name 'Helen Boffey'
_cambridge_user_crsid hkb32
_cambridge_supervisor_name 'Steve Andrews'
_cambridge_supervisor_crsid spa26
_cambridge_crystallographer_name 'Andrew Bond'
_cambridge_crystallographer_crsid adb29
_cambridge_sample_id ARUK2000020-001
_cambridge_data_id AB_B2_0001
_shelx_space_group_comment
;
The symmetry employed for this shelxl refinement is uniquely defined
by the following loop, which should always be used as a source of
symmetry information in preference to the above space-group names.
They are only intended as comments.
;
_shelx_estimated_absorpt_t_min 0.800
_shelx_estimated_absorpt_t_max 0.873

loop_
_space_group_symop_operation_xyz
'x, y, z'
'-x+1/2, y+1/2, -z+1/2'
'-x, -y, -z'
'x-1/2, -y-1/2, z-1/2'

loop_
_atom_site_label
_atom_site_type_symbol
_atom_site_fract_x
_atom_site_fract_y
_atom_site_fract_z
_atom_site_U_iso_or_equiv
_atom_site_adp_type
_atom_site_occupancy
_atom_site_site_symmetry_order
_atom_site_calc_flag
_atom_site_refinement_flags_posn
_atom_site_refinement_flags_adp
_atom_site_refinement_flags_occupancy
_atom_site_disorder_assembly
_atom_site_disorder_group
Cl1 Cl 0.16457(6) 0.81874(4) 0.60206(2) 0.02573(13) Uani 1 1 d . . . . .
F1 F 0.1569(2) -0.37323(16) 0.25584(5) 0.0586(4) Uani 1 1 d . . . . .
F2 F 0.1700(2) -0.23909(16) 0.19790(5) 0.0568(4) Uani 1 1 d . . . . .
F3 F 0.36476(18) -0.40743(13) 0.20188(5) 0.0446(3) Uani 1 1 d . . . . .
O1 O 0.2605(2) -0.16074(14) 0.39608(5) 0.0338(3) Uani 1 1 d . . . . .
O2 O 0.2666(2) 0.52289(13) 0.48612(4) 0.0300(3) Uani 1 1 d . . . . .
N1 N 0.4908(2) -0.02277(15) 0.36480(5) 0.0210(3) Uani 1 1 d . . . . .
N2 N 0.3088(2) 0.27448(17) 0.45576(5) 0.0240(3) Uani 1 1 d . . . . .
N3 N 0.2535(2) 0.11152(15) 0.51358(5) 0.0213(3) Uani 1 1 d . . . . .
N4 N 0.2424(2) -0.10773(16) 0.49334(6) 0.0242(3) Uani 1 1 d . . . . .
N5 N 0.2488(2) 0.33257(15) 0.53364(5) 0.0232(3) Uani 1 1 d . . . . .
N6 N 0.2266(3) 0.52918(17) 0.56689(6) 0.0321(4) Uani 1 1 d . . . . .
C1 C 0.5335(3) -0.09458(17) 0.32343(6) 0.0199(4) Uani 1 1 d . . . . .
C2 C 0.3912(3) -0.17358(18) 0.29855(6) 0.0211(4) Uani 1 1 d . . . . .
H2A H 0.2616 -0.1867 0.3101 0.025 Uiso 1 1 calc R U . . .
C3 C 0.4417(3) -0.23319(17) 0.25634(6) 0.0221(4) Uani 1 1 d . . . . .
C4 C 0.6303(3) -0.21591(19) 0.23856(6) 0.0274(4) Uani 1 1 d . . . . .
H4A H 0.6622 -0.2569 0.2095 0.033 Uiso 1 1 calc R U . . .
C5 C 0.7705(3) -0.1374(2) 0.26422(7) 0.0317(4) Uani 1 1 d . . . . .
H5A H 0.9003 -0.1245 0.2527 0.038 Uiso 1 1 calc R U . . .
C6 C 0.7240(3) -0.07780(19) 0.30636(7) 0.0269(4) Uani 1 1 d . . . . .
H6A H 0.8223 -0.0252 0.3238 0.032 Uiso 1 1 calc R U . . .
C7 C 0.2859(3) -0.3140(2) 0.22865(7) 0.0295(4) Uani 1 1 d . . . . .
C8 C 0.3537(3) -0.05465(18) 0.39624(6) 0.0222(4) Uani 1 1 d . . . . .
C9 C 0.3238(2) 0.04966(18) 0.43265(6) 0.0204(4) Uani 1 1 d . . . . .
C10 C 0.3367(3) 0.18113(19) 0.42220(6) 0.0229(4) Uani 1 1 d . . . . .
H10A H 0.3656 0.2078 0.3910 0.028 Uiso 1 1 calc R U . . .
C11 C 0.2705(2) 0.23616(18) 0.50055(6) 0.0203(4) Uani 1 1 d . . . . .
C12 C 0.2706(2) 0.01630(18) 0.47995(6) 0.0196(4) Uani 1 1 d . . . . .
C13 C 0.2489(3) 0.47093(18) 0.52536(6) 0.0236(4) Uani 1 1 d . . . . .
C14 C 0.2215(4) 0.30078(19) 0.58378(7) 0.0324(5) Uani 1 1 d . . . . .
H14A H 0.3385 0.2505 0.5982 0.039 Uiso 1 1 calc R U . . .
H14B H 0.0972 0.2480 0.5869 0.039 Uiso 1 1 calc R U . . .
C15 C 0.2050(3) 0.43922(18) 0.60738(6) 0.0251(4) Uani 1 1 d . . . . .
C16 C -0.0008(3) 0.4585(2) 0.62703(8) 0.0397(5) Uani 1 1 d . . . . .
H16A H -0.0142 0.3982 0.6540 0.059 Uiso 1 1 calc R U . . .
H16B H -0.0141 0.5507 0.6377 0.059 Uiso 1 1 calc R U . . .
H16C H -0.1067 0.4390 0.6020 0.059 Uiso 1 1 calc R U . . .
C17 C 0.3742(4) 0.4645(2) 0.64518(9) 0.0457(6) Uani 1 1 d . . . . .
H17A H 0.3596 0.4044 0.6722 0.069 Uiso 1 1 calc R U . . .
H17B H 0.5044 0.4485 0.6317 0.069 Uiso 1 1 calc R U . . .
H17C H 0.3679 0.5569 0.6561 0.069 Uiso 1 1 calc R U . . .
H6 H 0.215(3) 0.614(3) 0.5704(8) 0.033(6) Uiso 1 1 d . . . . .
H1 H 0.577(3) 0.036(2) 0.3724(8) 0.032(6) Uiso 1 1 d . . . . .
H41 H 0.239(3) -0.169(2) 0.4727(9) 0.034(6) Uiso 1 1 d . . . . .
H2 H 0.312(3) 0.356(3) 0.4504(8) 0.035(6) Uiso 1 1 d . . . . .
H42 H 0.209(3) -0.128(2) 0.5225(9) 0.035(6) Uiso 1 1 d . . . . .

loop_
_atom_site_aniso_label
_atom_site_aniso_U_11
_atom_site_aniso_U_22
_atom_site_aniso_U_33
_atom_site_aniso_U_23
_atom_site_aniso_U_13
_atom_site_aniso_U_12
Cl1 0.0292(2) 0.0220(2) 0.0264(2) -0.00420(16) 0.00487(17) -0.00332(17)
F1 0.0593(9) 0.0749(10) 0.0431(8) -0.0255(7) 0.0159(6) -0.0390(8)
F2 0.0540(8) 0.0645(10) 0.0480(8) -0.0151(7) -0.0253(7) 0.0170(7)
F3 0.0362(7) 0.0453(7) 0.0523(8) -0.0324(6) 0.0030(6) -0.0005(6)
O1 0.0432(8) 0.0314(8) 0.0282(7) -0.0108(6) 0.0138(6) -0.0145(6)
O2 0.0423(8) 0.0271(7) 0.0210(7) 0.0016(5) 0.0040(6) 0.0032(6)
N1 0.0223(8) 0.0220(8) 0.0190(7) -0.0053(6) 0.0030(6) -0.0027(6)
N2 0.0320(8) 0.0217(8) 0.0184(7) -0.0009(6) 0.0028(6) 0.0029(7)
N3 0.0215(7) 0.0229(8) 0.0199(7) -0.0032(6) 0.0029(6) 0.0012(6)
N4 0.0277(8) 0.0240(8) 0.0214(8) -0.0046(7) 0.0060(6) -0.0042(6)
N5 0.0306(8) 0.0218(8) 0.0173(7) -0.0018(6) 0.0029(6) 0.0028(6)
N6 0.0554(11) 0.0187(9) 0.0233(8) -0.0020(6) 0.0109(7) 0.0019(8)
C1 0.0254(9) 0.0181(8) 0.0162(8) -0.0006(6) 0.0026(7) 0.0025(7)
C2 0.0222(9) 0.0219(9) 0.0192(8) 0.0007(7) 0.0024(7) 0.0027(7)
C3 0.0284(9) 0.0190(8) 0.0185(8) -0.0007(7) -0.0006(7) 0.0021(7)
C4 0.0351(10) 0.0274(10) 0.0205(9) -0.0056(7) 0.0073(8) 0.0009(8)
C5 0.0316(10) 0.0345(11) 0.0304(10) -0.0066(8) 0.0119(8) -0.0042(8)
C6 0.0282(10) 0.0271(10) 0.0256(9) -0.0058(8) 0.0042(7) -0.0053(8)
C7 0.0307(10) 0.0351(11) 0.0230(9) -0.0100(8) 0.0034(8) 0.0007(8)
C8 0.0236(9) 0.0245(9) 0.0185(8) -0.0035(7) 0.0006(7) -0.0008(7)
C9 0.0162(8) 0.0269(9) 0.0178(8) -0.0035(7) 0.0000(6) 0.0003(7)
C10 0.0248(9) 0.0284(10) 0.0156(8) -0.0024(7) 0.0012(7) 0.0025(7)
C11 0.0175(8) 0.0249(9) 0.0185(9) -0.0028(7) 0.0002(6) 0.0026(7)
C12 0.0130(8) 0.0251(9) 0.0206(8) -0.0036(7) 0.0003(6) 0.0004(7)
C13 0.0248(9) 0.0227(9) 0.0232(9) -0.0009(7) 0.0010(7) 0.0024(7)
C14 0.0558(13) 0.0231(10) 0.0197(9) -0.0018(7) 0.0125(9) 0.0021(9)
C15 0.0373(10) 0.0203(9) 0.0180(9) -0.0019(7) 0.0041(7) 0.0033(8)
C16 0.0457(13) 0.0304(11) 0.0446(13) -0.0012(9) 0.0167(10) 0.0030(9)
C17 0.0519(14) 0.0353(12) 0.0472(14) -0.0023(10) -0.0157(11) 0.0047(10)

loop_
_atom_type_symbol
_atom_type_description
_atom_type_scat_dispersion_real
_atom_type_scat_dispersion_imag
_atom_type_scat_source
C C 0.0181 0.0091 'International Tables Vol C Tables 4.2.6.8 and 6.1.1.4'
H H 0.0000 0.0000 'International Tables Vol C Tables 4.2.6.8 and 6.1.1.4'
N N 0.0311 0.0180 'International Tables Vol C Tables 4.2.6.8 and 6.1.1.4'
O O 0.0492 0.0322 'International Tables Vol C Tables 4.2.6.8 and 6.1.1.4'
F F 0.0727 0.0534 'International Tables Vol C Tables 4.2.6.8 and 6.1.1.4'
Cl Cl 0.3639 0.7018 'International Tables Vol C Tables 4.2.6.8 and 6.1.1.4'

loop_
_geom_angle_atom_site_label_1
_geom_angle_atom_site_label_2
_geom_angle_atom_site_label_3
_geom_angle
_geom_angle_site_symmetry_1
_geom_angle_site_symmetry_3
_geom_angle_publ_flag
C8 N1 C1 126.80(16) . . ?
C8 N1 H1 118.6(15) . . ?
C1 N1 H1 113.4(16) . . ?
C10 N2 C11 119.56(17) . . ?
C10 N2 H2 123.2(16) . . ?
C11 N2 H2 117.3(16) . . ?
C11 N3 C12 117.82(15) . . ?
C12 N4 H41 119.3(16) . . ?
C12 N4 H42 121.9(15) . . ?
H41 N4 H42 118(2) . . ?
C11 N5 C13 126.14(15) . . ?
C11 N5 C14 121.87(15) . . ?
C13 N5 C14 111.99(14) . . ?
C13 N6 C15 115.72(16) . . ?
C13 N6 H6 123.8(15) . . ?
C15 N6 H6 120.3(15) . . ?
C2 C1 C6 119.96(16) . . ?
C2 C1 N1 122.66(16) . . ?
C6 C1 N1 117.29(16) . . ?
C1 C2 C3 118.82(16) . . ?
C1 C2 H2A 120.6 . . ?
C3 C2 H2A 120.6 . . ?
C4 C3 C2 121.86(17) . . ?
C4 C3 C7 119.34(16) . . ?
C2 C3 C7 118.77(16) . . ?
C5 C4 C3 118.30(17) . . ?
C5 C4 H4A 120.8 . . ?
C3 C4 H4A 120.8 . . ?
C6 C5 C4 120.84(18) . . ?
C6 C5 H5A 119.6 . . ?
C4 C5 H5A 119.6 . . ?
C5 C6 C1 120.21(17) . . ?
C5 C6 H6A 119.9 . . ?
C1 C6 H6A 119.9 . . ?
F1 C7 F3 107.62(17) . . ?
F1 C7 F2 104.87(17) . . ?
F3 C7 F2 105.11(15) . . ?
F1 C7 C3 113.29(16) . . ?
F3 C7 C3 113.17(16) . . ?
F2 C7 C3 112.10(17) . . ?
O1 C8 N1 124.30(16) . . ?
O1 C8 C9 121.48(16) . . ?
N1 C8 C9 114.22(15) . . ?
C10 C9 C12 116.74(16) . . ?
C10 C9 C8 121.59(16) . . ?
C12 C9 C8 121.61(16) . . ?
N2 C10 C9 120.73(16) . . ?
N2 C10 H10A 119.6 . . ?
C9 C10 H10A 119.6 . . ?
N3 C11 N2 123.71(16) . . ?
N3 C11 N5 118.37(16) . . ?
N2 C11 N5 117.92(16) . . ?
N4 C12 N3 116.63(16) . . ?
N4 C12 C9 122.17(16) . . ?
N3 C12 C9 121.16(16) . . ?
O2 C13 N6 128.67(18) . . ?
O2 C13 N5 124.50(16) . . ?
N6 C13 N5 106.84(16) . . ?
N5 C14 C15 103.44(15) . . ?
N5 C14 H14A 111.1 . . ?
C15 C14 H14A 111.1 . . ?
N5 C14 H14B 111.1 . . ?
C15 C14 H14B 111.1 . . ?
H14A C14 H14B 109.0 . . ?
N6 C15 C17 109.53(17) . . ?
N6 C15 C16 109.88(16) . . ?
C17 C15 C16 111.47(18) . . ?
N6 C15 C14 102.01(14) . . ?
C17 C15 C14 112.37(17) . . ?
C16 C15 C14 111.17(17) . . ?
C15 C16 H16A 109.5 . . ?
C15 C16 H16B 109.5 . . ?
H16A C16 H16B 109.5 . . ?
C15 C16 H16C 109.5 . . ?
H16A C16 H16C 109.5 . . ?
H16B C16 H16C 109.5 . . ?
C15 C17 H17A 109.5 . . ?
C15 C17 H17B 109.5 . . ?
H17A C17 H17B 109.5 . . ?
C15 C17 H17C 109.5 . . ?
H17A C17 H17C 109.5 . . ?
H17B C17 H17C 109.5 . . ?

loop_
_geom_bond_atom_site_label_1
_geom_bond_atom_site_label_2
_geom_bond_distance
_geom_bond_site_symmetry_2
_geom_bond_publ_flag
F1 C7 1.327(2) . ?
F2 C7 1.349(2) . ?
F3 C7 1.332(2) . ?
O1 C8 1.233(2) . ?
O2 C13 1.233(2) . ?
N1 C8 1.349(2) . ?
N1 C1 1.414(2) . ?
N1 H1 0.84(2) . ?
N2 C10 1.352(2) . ?
N2 C11 1.357(2) . ?
N2 H2 0.83(3) . ?
N3 C11 1.312(2) . ?
N3 C12 1.355(2) . ?
N4 C12 1.319(2) . ?
N4 H41 0.85(3) . ?
N4 H42 0.89(3) . ?
N5 C11 1.358(2) . ?
N5 C13 1.410(2) . ?
N5 C14 1.468(2) . ?
N6 C13 1.323(2) . ?
N6 C15 1.468(2) . ?
N6 H6 0.86(2) . ?
C1 C2 1.387(2) . ?
C1 C6 1.393(3) . ?
C2 C3 1.390(2) . ?
C2 H2A 0.9500 . ?
C3 C4 1.389(3) . ?
C3 C7 1.493(3) . ?
C4 C5 1.386(3) . ?
C4 H4A 0.9500 . ?
C5 C6 1.381(3) . ?
C5 H5A 0.9500 . ?
C6 H6A 0.9500 . ?
C8 C9 1.488(2) . ?
C9 C10 1.358(3) . ?
C9 C12 1.438(2) . ?
C10 H10A 0.9500 . ?
C14 C15 1.548(2) . ?
C14 H14A 0.9900 . ?
C14 H14B 0.9900 . ?
C15 C17 1.515(3) . ?
C15 C16 1.520(3) . ?
C16 H16A 0.9800 . ?
C16 H16B 0.9800 . ?
C16 H16C 0.9800 . ?
C17 H17A 0.9800 . ?
C17 H17B 0.9800 . ?
C17 H17C 0.9800 . ?

loop_
_geom_hbond_atom_site_label_D
_geom_hbond_atom_site_label_H
_geom_hbond_atom_site_label_A
_geom_hbond_distance_DH
_geom_hbond_distance_HA
_geom_hbond_distance_DA
_geom_hbond_angle_DHA
_geom_hbond_site_symmetry_A
N1 H1 Cl1 0.84(2) 2.33(2) 3.1662(16) 174(2) 3_666
N2 H2 O2 0.83(3) 1.99(2) 2.660(2) 137(2) .
N4 H41 O1 0.85(3) 2.17(2) 2.796(2) 131(2) .
N4 H42 Cl1 0.89(3) 2.34(3) 3.2195(17) 173(2) 1_545
N6 H6 Cl1 0.86(2) 2.28(3) 3.1101(17) 163(2) .

loop_
_geom_torsion_atom_site_label_1
_geom_torsion_atom_site_label_2
_geom_torsion_atom_site_label_3
_geom_torsion_atom_site_label_4
_geom_torsion
_geom_torsion_site_symmetry_1
_geom_torsion_site_symmetry_2
_geom_torsion_site_symmetry_3
_geom_torsion_site_symmetry_4
_geom_torsion_publ_flag
C8 N1 C1 C2 27.9(3) . . . . ?
C8 N1 C1 C6 -155.58(17) . . . . ?
C6 C1 C2 C3 -1.0(3) . . . . ?
N1 C1 C2 C3 175.49(16) . . . . ?
C1 C2 C3 C4 0.1(3) . . . . ?
C1 C2 C3 C7 -177.73(16) . . . . ?
C2 C3 C4 C5 0.4(3) . . . . ?
C7 C3 C4 C5 178.23(18) . . . . ?
C3 C4 C5 C6 -0.1(3) . . . . ?
C4 C5 C6 C1 -0.8(3) . . . . ?
C2 C1 C6 C5 1.3(3) . . . . ?
N1 C1 C6 C5 -175.32(17) . . . . ?
C4 C3 C7 F1 151.21(18) . . . . ?
C2 C3 C7 F1 -30.9(2) . . . . ?
C4 C3 C7 F3 28.3(3) . . . . ?
C2 C3 C7 F3 -153.79(17) . . . . ?
C4 C3 C7 F2 -90.3(2) . . . . ?
C2 C3 C7 F2 87.5(2) . . . . ?
C1 N1 C8 O1 8.6(3) . . . . ?
C1 N1 C8 C9 -172.19(15) . . . . ?
O1 C8 C9 C10 -146.62(18) . . . . ?
N1 C8 C9 C10 34.2(2) . . . . ?
O1 C8 C9 C12 30.4(3) . . . . ?
N1 C8 C9 C12 -148.77(16) . . . . ?
C11 N2 C10 C9 1.0(3) . . . . ?
C12 C9 C10 N2 2.7(2) . . . . ?
C8 C9 C10 N2 179.91(16) . . . . ?
C12 N3 C11 N2 -1.6(2) . . . . ?
C12 N3 C11 N5 178.43(15) . . . . ?
C10 N2 C11 N3 -1.8(3) . . . . ?
C10 N2 C11 N5 178.25(16) . . . . ?
C13 N5 C11 N3 -175.52(16) . . . . ?
C14 N5 C11 N3 4.4(3) . . . . ?
C13 N5 C11 N2 4.5(3) . . . . ?
C14 N5 C11 N2 -175.58(17) . . . . ?
C11 N3 C12 N4 -176.55(15) . . . . ?
C11 N3 C12 C9 5.5(2) . . . . ?
C10 C9 C12 N4 176.07(16) . . . . ?
C8 C9 C12 N4 -1.1(3) . . . . ?
C10 C9 C12 N3 -6.1(2) . . . . ?
C8 C9 C12 N3 176.71(15) . . . . ?
C15 N6 C13 O2 178.74(19) . . . . ?
C15 N6 C13 N5 -1.2(2) . . . . ?
C11 N5 C13 O2 1.0(3) . . . . ?
C14 N5 C13 O2 -178.99(18) . . . . ?
C11 N5 C13 N6 -179.12(17) . . . . ?
C14 N5 C13 N6 0.9(2) . . . . ?
C11 N5 C14 C15 179.69(16) . . . . ?
C13 N5 C14 C15 -0.4(2) . . . . ?
C13 N6 C15 C17 120.2(2) . . . . ?
C13 N6 C15 C16 -117.07(19) . . . . ?
C13 N6 C15 C14 0.9(2) . . . . ?
N5 C14 C15 N6 -0.3(2) . . . . ?
N5 C14 C15 C17 -117.49(19) . . . . ?
N5 C14 C15 C16 116.79(18) . . . . ?
